data_4504935
loop_
_publ_author_name
'Xie, Ya-Bo'
'Li, Jian-Rong'
'Zhang, Chong'
'Bu, Xian-He'

_publ_section_title
;
 Syntheses and Crystal Structures of Manganese(II), Cadmium(II),
 Cobalt(II), and Zinc(II) Complexes with 4-Pyridyl Dithioether Ligands
;
_journal_issue 5
_journal_name_full 'Crystal Growth &amp; Design'
_journal_page_first 1743
_journal_paper_doi 10.1021/cg0496538
_journal_volume 5
_journal_year 2005
_chemical_formula_sum 'C30 H42 Cl2 N4 O13 S4 Zn'
_chemical_formula_weight 931.19
_chemical_name_systematic
; 
 ? 
;
_space_group_IT_number 87
_symmetry_cell_setting tetragonal
_symmetry_space_group_name_Hall '-I 4'
_symmetry_space_group_name_H-M 'I 4/m'
_atom_sites_solution_hydrogens geom
_atom_sites_solution_primary direct
_atom_sites_solution_secondary difmap
_audit_creation_method SHELXL-97
_cell_angle_alpha 90.00
_cell_angle_beta 90.00
_cell_angle_gamma 90.00
_cell_formula_units_Z 4
_cell_length_a 15.970(3)
_cell_length_b 15.970(3)
_cell_length_c 17.523(6)
_cell_measurement_reflns_used 794
_cell_measurement_temperature 293(2)
_cell_measurement_theta_max 26.71
_cell_measurement_theta_min 20.46
_cell_volume 4469.1(19)
_computing_cell_refinement 'Bruker SMART'
_computing_data_collection 'Bruker SMART'
_computing_data_reduction 'Bruker SAINT'
_computing_molecular_graphics 'Bruker SHELXTL'
_computing_publication_material 'Bruker SHELXTL'
_computing_structure_refinement 'SHELXL-97 (Sheldrick, 1997)'
_computing_structure_solution 'SHELXS-97 (Sheldrick, 1990)'
_diffrn_ambient_temperature 293(2)
_diffrn_measured_fraction_theta_full 0.901
_diffrn_measured_fraction_theta_max 0.901
_diffrn_measurement_device_type 'Bruker SMART 1000 CCD area detector'
_diffrn_measurement_method 'phi and omega scans'
_diffrn_radiation_monochromator graphite
_diffrn_radiation_source 'fine-focus sealed tube'
_diffrn_radiation_type MoK\a
_diffrn_radiation_wavelength 0.71073
_diffrn_reflns_av_R_equivalents 0.1173
_diffrn_reflns_av_sigmaI/netI 0.0915
_diffrn_reflns_limit_h_max 18
_diffrn_reflns_limit_h_min -18
_diffrn_reflns_limit_k_max 18
_diffrn_reflns_limit_k_min -18
_diffrn_reflns_limit_l_max 15
_diffrn_reflns_limit_l_min -20
_diffrn_reflns_number 10289
_diffrn_reflns_theta_full 25.00
_diffrn_reflns_theta_max 25.00
_diffrn_reflns_theta_min 3.08
_exptl_absorpt_coefficient_mu 0.914
_exptl_absorpt_correction_T_max 0.8750
_exptl_absorpt_correction_T_min 0.8036
_exptl_absorpt_correction_type multi-scan
_exptl_absorpt_process_details SADABS
_exptl_crystal_colour Colorless
_exptl_crystal_density_diffrn 1.384
_exptl_crystal_density_method 'not measured'
_exptl_crystal_description Block
_exptl_crystal_F_000 1928
_exptl_crystal_size_max 0.25
_exptl_crystal_size_mid 0.20
_exptl_crystal_size_min 0.15
_refine_diff_density_max 0.777
_refine_diff_density_min -0.565
_refine_diff_density_rms 0.103
_refine_ls_extinction_method none
_refine_ls_goodness_of_fit_ref 0.844
_refine_ls_hydrogen_treatment mixed
_refine_ls_matrix_type full
_refine_ls_number_parameters 137
_refine_ls_number_reflns 1840
_refine_ls_number_restraints 22
_refine_ls_restrained_S_all 0.845
_refine_ls_R_factor_all 0.1876
_refine_ls_R_factor_gt 0.0899
_refine_ls_shift/su_max 0.000
_refine_ls_shift/su_mean 0.000
_refine_ls_structure_factor_coef Fsqd
_refine_ls_weighting_details 'calc w=1/[\s^2^(Fo^2^)+(0.1869P)^2^] where P=(Fo^2^+2Fc^2^)/3'
_refine_ls_weighting_scheme calc
_refine_ls_wR_factor_gt 0.2283
_refine_ls_wR_factor_ref 0.2748
_reflns_number_gt 818
_reflns_number_total 1840
_reflns_threshold_expression I>2sigma(I)
_cod_data_source_file cg0496538si20050428_110522.cif
_cod_data_source_block 4
_cod_depositor_comments
;
The following automatic conversions were performed:

'_symmetry_cell_setting' value 'Tetragonal' changed to 'tetragonal'
according to /home/saulius/struct/CIF-dictionaries/cif_core.dic
dictionary named 'cif_core.dic' version 2.4.1 from
2010-06-29.

'_exptl_absorpt_correction_type' value 'Multi-Scan'
changed to 'multi-scan' according to
/home/saulius/struct/CIF-dictionaries/cif_core.dic dictionary named
'cif_core.dic' version 2.4.1 from 2010-06-29.

Automatic conversion script
Id: cif_fix_values 1715 2011-07-08 13:25:40Z adriana 
;
_cod_original_cell_volume 4469.0(18)
_cod_original_sg_symbol_H-M I4/m
_cod_database_code 4504935

loop_
_symmetry_equiv_pos_as_xyz
'x, y, z'
'-x, -y, z'
'-y, x, z'
'y, -x, z'
'x+1/2, y+1/2, z+1/2'
'-x+1/2, -y+1/2, z+1/2'
'-y+1/2, x+1/2, z+1/2'
'y+1/2, -x+1/2, z+1/2'
'-x, -y, -z'
'x, y, -z'
'y, -x, -z'
'-y, x, -z'
'-x+1/2, -y+1/2, -z+1/2'
'x+1/2, y+1/2, -z+1/2'
'y+1/2, -x+1/2, -z+1/2'
'-y+1/2, x+1/2, -z+1/2'

loop_
_atom_site_label
_atom_site_type_symbol
_atom_site_fract_x
_atom_site_fract_y
_atom_site_fract_z
_atom_site_U_iso_or_equiv
_atom_site_adp_type
_atom_site_occupancy
_atom_site_symmetry_multiplicity
_atom_site_calc_flag
_atom_site_refinement_flags
_atom_site_disorder_assembly
_atom_site_disorder_group
Zn1 Zn 0.5000 0.5000 0.73109(12) 0.0647(7) Uani 1 4 d S . .
S1 S 0.35145(15) 0.11125(14) 0.72869(18) 0.0921(9) Uani 1 1 d . . .
O1 O 0.5000 0.5000 0.6086(6) 0.055(2) Uani 1 4 d S . .
N1 N 0.4532(3) 0.3766(3) 0.7294(4) 0.0560(15) Uani 1 1 d . . .
C1 C 0.4804(4) 0.3210(4) 0.6802(5) 0.059(2) Uani 1 1 d . . .
H1A H 0.5218 0.3378 0.6462 0.071 Uiso 1 1 calc R . .
O2 O 0.5000 0.5000 0.8669(8) 0.087(4) Uani 1 4 d S . .
C2 C 0.4532(4) 0.2414(4) 0.6750(5) 0.062(2) Uani 1 1 d . . .
H2A H 0.4753 0.2051 0.6387 0.074 Uiso 1 1 calc R . .
C3 C 0.3911(4) 0.2148(4) 0.7255(5) 0.0610(19) Uani 1 1 d . . .
C4 C 0.3634(5) 0.2695(6) 0.7769(6) 0.079(3) Uani 1 1 d . . .
H4A H 0.3240 0.2530 0.8129 0.094 Uiso 1 1 calc R . .
C5 C 0.3930(5) 0.3504(5) 0.7767(5) 0.075(2) Uani 1 1 d . . .
H5A H 0.3701 0.3886 0.8109 0.090 Uiso 1 1 calc R . .
C6 C 0.3897(6) 0.0645(5) 0.6448(7) 0.099(3) Uani 1 1 d . . .
H6A H 0.4492 0.0761 0.6407 0.119 Uiso 1 1 calc R . .
H6B H 0.3830 0.0043 0.6489 0.119 Uiso 1 1 calc R . .
C7 C 0.3464(7) 0.0944(6) 0.5715(7) 0.102(3) Uani 1 1 d . . .
H7A H 0.2883 0.0766 0.5721 0.122 Uiso 1 1 calc R . .
H7B H 0.3474 0.1551 0.5697 0.122 Uiso 1 1 calc R . .
C8 C 0.3893(11) 0.0593(8) 0.5000 0.124(6) Uani 1 2 d S . .
H8A H 0.4480 0.0750 0.5000 0.148 Uiso 1 2 calc SR . .
H8B H 0.3858 -0.0013 0.5000 0.148 Uiso 1 2 calc SR . .
O3 O 0.0793(9) 0.1277(7) 0.0000 0.136(4) Uani 1 2 d S . .
O4 O 0.9320(16) 0.8566(11) 0.5000 0.128(8) Uani 0.50 2 d SP . .
Cl1 Cl 0.2781(6) 0.1442(6) 0.0000 0.206(3) Uani 1 2 d SD . 1
O5 O 0.286(2) 0.1717(16) 0.0777(8) 0.249 Uiso 0.25 1 d PD . 1
O6 O 0.2702(16) 0.0524(8) 0.0000 0.268 Uiso 1 2 d SD . 1
O7 O 0.2040(17) 0.1782(18) -0.036(2) 0.239 Uiso 0.25 1 d PD . 1
O8 O 0.3511(17) 0.1657(19) -0.0446(18) 0.239 Uiso 0.25 1 d PD . 1
O9 O 0.3215(12) 0.1251(13) -0.0712(9) 0.074(6) Uiso 0.25 1 d PD A 2
O10 O 0.1876(9) 0.140(2) 0.0000 0.196(14) Uiso 0.50 2 d SPD B 3
O11 O 0.2407(15) 0.1590(17) 0.0742(9) 0.099(8) Uiso 0.25 1 d PD C 4

loop_
_atom_site_aniso_label
_atom_site_aniso_U_11
_atom_site_aniso_U_22
_atom_site_aniso_U_33
_atom_site_aniso_U_23
_atom_site_aniso_U_13
_atom_site_aniso_U_12
Zn1 0.0585(8) 0.0585(8) 0.0771(13) 0.000 0.000 0.000
S1 0.0869(16) 0.0646(13) 0.125(2) 0.0291(14) 0.0056(15) -0.0234(11)
O1 0.048(3) 0.048(3) 0.069(6) 0.000 0.000 0.000
N1 0.049(3) 0.047(3) 0.072(4) 0.008(3) 0.013(3) -0.004(3)
C1 0.043(4) 0.047(4) 0.087(6) 0.019(4) 0.014(4) 0.009(3)
O2 0.054(3) 0.054(3) 0.153(12) 0.000 0.000 0.000
C2 0.049(4) 0.049(4) 0.088(6) 0.014(4) 0.005(4) 0.005(3)
C3 0.052(4) 0.038(3) 0.093(5) 0.019(4) -0.010(4) -0.005(3)
C4 0.068(5) 0.076(6) 0.092(7) 0.025(5) 0.019(5) -0.004(4)
C5 0.065(5) 0.072(5) 0.088(6) 0.008(5) 0.013(5) 0.003(4)
C6 0.104(6) 0.047(4) 0.147(10) 0.028(5) -0.022(7) -0.012(4)
C7 0.101(7) 0.076(6) 0.130(10) 0.004(7) -0.001(7) -0.007(5)
C8 0.130(13) 0.056(8) 0.18(2) 0.000 0.000 0.019(8)
O3 0.208(12) 0.111(8) 0.089(7) 0.000 0.000 0.012(8)
O4 0.20(2) 0.081(12) 0.102(15) 0.000 0.000 -0.038(13)
Cl1 0.248(8) 0.204(6) 0.166(6) 0.000 0.000 0.043(6)

loop_
_atom_type_symbol
_atom_type_description
_atom_type_scat_dispersion_real
_atom_type_scat_dispersion_imag
_atom_type_scat_source
C C 0.0033 0.0016 'International Tables Vol C Tables 4.2.6.8 and 6.1.1.4'
H H 0.0000 0.0000 'International Tables Vol C Tables 4.2.6.8 and 6.1.1.4'
N N 0.0061 0.0033 'International Tables Vol C Tables 4.2.6.8 and 6.1.1.4'
O O 0.0106 0.0060 'International Tables Vol C Tables 4.2.6.8 and 6.1.1.4'
S S 0.1246 0.1234 'International Tables Vol C Tables 4.2.6.8 and 6.1.1.4'
Cl Cl 0.1484 0.1585 'International Tables Vol C Tables 4.2.6.8 and 6.1.1.4'
Zn Zn 0.2839 1.4301 'International Tables Vol C Tables 4.2.6.8 and 6.1.1.4'

loop_
_geom_angle_atom_site_label_1
_geom_angle_atom_site_label_2
_geom_angle_atom_site_label_3
_geom_angle
_geom_angle_site_symmetry_1
_geom_angle_site_symmetry_3
N1 Zn1 N1 89.988(6) 4_565 2_665
N1 Zn1 N1 89.988(7) 4_565 .
N1 Zn1 N1 178.4(4) 2_665 .
N1 Zn1 N1 178.4(4) 4_565 3_655
N1 Zn1 N1 89.988(7) 2_665 3_655
N1 Zn1 N1 89.988(6) . 3_655
N1 Zn1 O1 89.18(19) 4_565 .
N1 Zn1 O1 89.18(19) 2_665 .
N1 Zn1 O1 89.18(19) . .
N1 Zn1 O1 89.18(19) 3_655 .
N1 Zn1 O2 90.82(19) 4_565 .
N1 Zn1 O2 90.82(19) 2_665 .
N1 Zn1 O2 90.82(19) . .
N1 Zn1 O2 90.82(19) 3_655 .
O1 Zn1 O2 180.000(4) . .
C6 S1 C3 104.2(4) . .
C1 N1 C5 115.7(6) . .
C1 N1 Zn1 121.7(4) . .
C5 N1 Zn1 122.6(5) . .
N1 C1 C2 125.2(7) . .
N1 C1 H1A 117.4 . .
C2 C1 H1A 117.4 . .
C1 C2 C3 118.3(7) . .
C1 C2 H2A 120.8 . .
C3 C2 H2A 120.8 . .
C4 C3 C2 117.7(6) . .
C4 C3 S1 118.2(6) . .
C2 C3 S1 124.0(6) . .
C3 C4 C5 120.1(8) . .
C3 C4 H4A 120.0 . .
C5 C4 H4A 120.0 . .
N1 C5 C4 122.8(8) . .
N1 C5 H5A 118.6 . .
C4 C5 H5A 118.6 . .
C7 C6 S1 114.2(7) . .
C7 C6 H6A 108.7 . .
S1 C6 H6A 108.7 . .
C7 C6 H6B 108.7 . .
S1 C6 H6B 108.7 . .
H6A C6 H6B 107.6 . .
C8 C7 C6 111.6(9) . .
C8 C7 H7A 109.3 . .
C6 C7 H7A 109.3 . .
C8 C7 H7B 109.3 . .
C6 C7 H7B 109.3 . .
H7A C7 H7B 108.0 . .
C7 C8 C7 109.5(12) 10_556 .
C7 C8 H8A 109.8 10_556 .
C7 C8 H8A 109.8 . .
C7 C8 H8B 109.8 10_556 .
C7 C8 H8B 109.8 . .
H8A C8 H8B 108.2 . .
O5 Cl1 O5 143(2) 10 .
O5 Cl1 O7 111.5(11) 10 10
O5 Cl1 O7 63(3) . 10
O5 Cl1 O7 63(3) 10 .
O5 Cl1 O7 111.5(11) . .
O7 Cl1 O7 52(3) 10 .
O5 Cl1 O8 49(3) 10 .
O5 Cl1 O8 111.9(11) . .
O7 Cl1 O8 143.7(14) 10 .
O7 Cl1 O8 109.6(10) . .
O5 Cl1 O8 111.9(11) 10 10
O5 Cl1 O8 49(3) . 10
O7 Cl1 O8 109.6(10) 10 10
O7 Cl1 O8 143.7(14) . 10
O8 Cl1 O8 65(3) . 10
O5 Cl1 O6 108.2(10) 10 .
O5 Cl1 O6 108.2(10) . .
O7 Cl1 O6 107.7(10) 10 .
O7 Cl1 O6 107.7(10) . .
O8 Cl1 O6 107.8(10) . .
O8 Cl1 O6 107.8(10) 10 .
O8 O5 Cl1 65.8(16) 10 .
O8 O5 O7 121.8(19) 10 10
Cl1 O5 O7 59.0(16) . 10
O7 O7 Cl1 64.2(16) 10 .
O7 O7 O5 119.3(10) 10 10
Cl1 O7 O5 58.4(14) . 10
O5 O8 Cl1 64.9(14) 10 .
O5 O8 O8 118.9(11) 10 10
Cl1 O8 O8 57.3(15) . 10

loop_
_geom_bond_atom_site_label_1
_geom_bond_atom_site_label_2
_geom_bond_distance
_geom_bond_site_symmetry_2
Zn1 N1 2.108(5) 4_565
Zn1 N1 2.108(5) 2_665
Zn1 N1 2.108(5) .
Zn1 N1 2.108(5) 3_655
Zn1 O1 2.146(10) .
Zn1 O2 2.380(15) .
S1 C6 1.759(13) .
S1 C3 1.771(7) .
N1 C1 1.312(9) .
N1 C5 1.337(10) .
C1 C2 1.345(9) .
C1 H1A 0.9300 .
C2 C3 1.395(10) .
C2 H2A 0.9300 .
C3 C4 1.330(12) .
C4 C5 1.377(12) .
C4 H4A 0.9300 .
C5 H5A 0.9300 .
C6 C7 1.536(15) .
C6 H6A 0.9700 .
C6 H6B 0.9700 .
C7 C8 1.534(13) .
C7 H7A 0.9700 .
C7 H7B 0.9700 .
C8 C7 1.534(13) 10_556
C8 H8A 0.9700 .
C8 H8B 0.9700 .
O3 O10 1.742(19) .
Cl1 O5 1.435(10) 10
Cl1 O5 1.435(10) .
Cl1 O7 1.444(10) 10
Cl1 O7 1.444(10) .
Cl1 O8 1.445(10) .
Cl1 O8 1.445(10) 10
Cl1 O6 1.472(10) .
O5 O8 1.20(6) 10
O5 O7 1.50(6) 10
O7 O7 1.26(7) 10
O7 O5 1.50(6) 10
O8 O5 1.20(6) 10
O8 O8 1.56(6) 10

loop_
_geom_torsion_atom_site_label_1
_geom_torsion_atom_site_label_2
_geom_torsion_atom_site_label_3
_geom_torsion_atom_site_label_4
_geom_torsion
_geom_torsion_site_symmetry_1
_geom_torsion_site_symmetry_4
N1 Zn1 N1 C1 129.4(5) 4_565 .
N1 Zn1 N1 C1 40.2(5) 2_665 .
N1 Zn1 N1 C1 -48.9(6) 3_655 .
O1 Zn1 N1 C1 40.3(5) . .
O2 Zn1 N1 C1 -139.7(5) . .
N1 Zn1 N1 C5 -49.0(7) 4_565 .
N1 Zn1 N1 C5 -138.2(6) 2_665 .
N1 Zn1 N1 C5 132.6(5) 3_655 .
O1 Zn1 N1 C5 -138.2(6) . .
O2 Zn1 N1 C5 41.8(6) . .
C5 N1 C1 C2 -0.8(10) . .
Zn1 N1 C1 C2 -179.3(6) . .
N1 C1 C2 C3 0.0(11) . .
C1 C2 C3 C4 -1.2(10) . .
C1 C2 C3 S1 -177.4(6) . .
C6 S1 C3 C4 171.2(7) . .
C6 S1 C3 C2 -12.6(7) . .
C2 C3 C4 C5 3.1(12) . .
S1 C3 C4 C5 179.6(7) . .
C1 N1 C5 C4 2.8(11) . .
Zn1 N1 C5 C4 -178.6(7) . .
C3 C4 C5 N1 -4.2(13) . .
C3 S1 C6 C7 -73.1(7) . .
S1 C6 C7 C8 173.2(9) . .
C6 C7 C8 C7 -177.3(7) . 10_556
O5 Cl1 O5 O8 -71(5) 10 10
O7 Cl1 O5 O8 -161(2) 10 10
O7 Cl1 O5 O8 -143.6(17) . 10
O8 Cl1 O5 O8 -20.4(17) . 10
O6 Cl1 O5 O8 98.2(18) . 10
O5 Cl1 O5 O7 90(4) 10 10
O7 Cl1 O5 O7 17.2(15) . 10
O8 Cl1 O5 O7 140.4(16) . 10
O8 Cl1 O5 O7 161(2) 10 10
O6 Cl1 O5 O7 -101.0(15) . 10
O5 Cl1 O7 O7 -159.4(12) 10 10
O5 Cl1 O7 O7 -19.6(12) . 10
O8 Cl1 O7 O7 -144.1(14) . 10
O8 Cl1 O7 O7 -69(4) 10 10
O6 Cl1 O7 O7 98.9(8) . 10
O5 Cl1 O7 O5 140(2) . 10
O7 Cl1 O7 O5 159.4(12) 10 10
O8 Cl1 O7 O5 15(2) . 10
O8 Cl1 O7 O5 90(4) 10 10
O6 Cl1 O7 O5 -101.7(13) . 10
O5 Cl1 O8 O5 -142(3) . 10
O7 Cl1 O8 O5 -69(4) 10 10
O7 Cl1 O8 O5 -18(2) . 10
O8 Cl1 O8 O5 -159.2(15) 10 10
O6 Cl1 O8 O5 99.0(17) . 10
O5 Cl1 O8 O8 159.2(15) 10 10
O5 Cl1 O8 O8 16.9(13) . 10
O7 Cl1 O8 O8 90(4) 10 10
O7 Cl1 O8 O8 141.1(16) . 10
O6 Cl1 O8 O8 -101.9(9) . 10
